data_4033239
loop_
_publ_author_name
'Shimoyama, Daisuke'
'Ikeda, Toshiaki'
'Sekiya, Ryo'
'Haino, Takeharu'

_publ_section_title
;
 Synthesis and Structure of Feet-to-Feet Connected Bisresorcinarenes.
;
_journal_issue 24
_journal_name_full 'The Journal of organic chemistry'
_journal_page_first 13220
_journal_page_last 13230
_journal_paper_doi 10.1021/acs.joc.7b02301
_journal_volume 82
_journal_year 2017
_chemical_formula_moiety 'C104 H136 O16, 2(O), 8(C2 O S)'
_chemical_formula_sum 'C120 H136 O26 S8'
_chemical_formula_weight 2250.76
_chemical_name_systematic
;
 ?
;
_space_group_IT_number 2
_symmetry_cell_setting triclinic
_symmetry_Int_Tables_number 2
_symmetry_space_group_name_Hall '-P 1'
_symmetry_space_group_name_H-M 'P -1'
_atom_sites_solution_hydrogens geom
_audit_creation_date 2017-08-08T16:09:54-00:00
_audit_creation_method 'WinGX routine CIF_UPDATE'
_cell_angle_alpha 89.102(2)
_cell_angle_beta 76.622(2)
_cell_angle_gamma 71.446(2)
_cell_formula_units_Z 1
_cell_length_a 11.388(2)
_cell_length_b 14.825(3)
_cell_length_c 20.643(4)
_cell_measurement_reflns_used 2382
_cell_measurement_temperature 123(2)
_cell_measurement_theta_max 21.06
_cell_measurement_theta_min 2.42
_cell_volume 3208.0(11)
_computing_cell_refinement 'Bruker SAINT'
_computing_data_collection 'Bruker APEX2'
_computing_data_reduction 'SHELXS-2013 (Sheldrick, 2013)'
_computing_structure_refinement 'SHELXL-2013 (Sheldrick, 2013)'
_diffrn_ambient_temperature 123(2)
_diffrn_measured_fraction_theta_full 0.609
_diffrn_measured_fraction_theta_max 0.986
_diffrn_measurement_device_type 'Bluker APEX-II CCD'
_diffrn_measurement_method '\w scans'
_diffrn_radiation_monochromator graphite
_diffrn_radiation_probe x-ray
_diffrn_radiation_source 'sealed tube'
_diffrn_radiation_type MoK\a
_diffrn_radiation_wavelength 0.71073
_diffrn_reflns_av_R_equivalents 0.0281
_diffrn_reflns_av_unetI/netI 0.0562
_diffrn_reflns_limit_h_max 11
_diffrn_reflns_limit_h_min -11
_diffrn_reflns_limit_k_max 15
_diffrn_reflns_limit_k_min -12
_diffrn_reflns_limit_l_max 21
_diffrn_reflns_limit_l_min -21
_diffrn_reflns_number 10776
_diffrn_reflns_theta_full 25.242
_diffrn_reflns_theta_max 21.293
_diffrn_reflns_theta_min 1.719
_exptl_absorpt_coefficient_mu 0.205
_exptl_absorpt_correction_type none
_exptl_crystal_colour colorless
_exptl_crystal_density_diffrn 1.165
_exptl_crystal_description block
_exptl_crystal_F_000 1192
_exptl_crystal_size_max 0.16
_exptl_crystal_size_mid 0.06
_exptl_crystal_size_min 0.03
_refine_diff_density_max 0.746
_refine_diff_density_min -0.664
_refine_diff_density_rms 0.087
_refine_ls_extinction_method none
_refine_ls_goodness_of_fit_ref 1.192
_refine_ls_hydrogen_treatment constr
_refine_ls_matrix_type full
_refine_ls_number_parameters 724
_refine_ls_number_reflns 7078
_refine_ls_number_restraints 0
_refine_ls_restrained_S_all 1.192
_refine_ls_R_factor_all 0.1362
_refine_ls_R_factor_gt 0.0996
_refine_ls_shift/su_max 0.001
_refine_ls_shift/su_mean 0
_refine_ls_structure_factor_coef Fsqd
_refine_ls_weighting_details
;
 w=1/[\s^2^(Fo^2^)+(0.2000P)^2^]
 where P=(Fo^2^+2Fc^2^)/3
;
_refine_ls_weighting_scheme calc
_refine_ls_wR_factor_gt 0.2893
_refine_ls_wR_factor_ref 0.3194
_reflns_Friedel_coverage 0
_reflns_number_gt 4557
_reflns_number_total 7078
_reflns_threshold_expression 'I > 2\s(I)'
_cod_data_source_file jo7b02301_si_002.cif
_cod_data_source_block C14OHdmso_compound_1e_DMSO
_cod_depositor_comments
;
The following automatic conversions were performed:

'_diffrn_radiation_probe' value 'X-ray' changed to 'x-ray' according
to
/home/data/users/saulius/crontab/automatic-downloads/rss-feeds/ACS/lib/dictionaries/cif_core.dic
dictionary named 'cif_core.dic' version 2.4.2 from 2011-04-26.

Automatic conversion script
Id: cif_fix_values 4973 2017-02-22 13:04:09Z antanas 

 Adding full bibliography for 4033235--4033239.cif.
;
_cod_original_cell_volume 3207.9(11)
_cod_database_code 4033239

loop_
_symmetry_equiv_pos_as_xyz
'x, y, z'
'-x, -y, -z'

loop_
_atom_site_label
_atom_site_type_symbol
_atom_site_fract_x
_atom_site_fract_y
_atom_site_fract_z
_atom_site_U_iso_or_equiv
_atom_site_adp_type
_atom_site_occupancy
_atom_site_site_symmetry_order
_atom_site_calc_flag
_atom_site_refinement_flags_posn
_atom_site_refinement_flags_adp
_atom_site_refinement_flags_occupancy
_atom_site_disorder_assembly
_atom_site_disorder_group
S41A S 0.3335(18) 0.1602(10) 0.6106(7) 0.0969(12) Uani 0.191(5) 1 d . . P A 1
S41B S 0.4432(4) 0.1402(2) 0.59434(15) 0.0969(12) Uani 0.809(5) 1 d . . P A 2
S11A S 0.6221(3) 0.47635(18) 0.42266(10) 0.0604(12) Uani 0.867(8) 1 d . . P B 3
S11B S 0.7363(19) 0.4473(13) 0.4087(9) 0.062(7) Uani 0.133(8) 1 d . . P B 4
S21A S 0.0508(6) 0.7383(3) 0.2710(2) 0.092(2) Uani 0.645(11) 1 d . . P C 5
S21B S -0.0538(9) 0.7664(5) 0.2954(4) 0.072(3) Uani 0.355(11) 1 d . . P C 6
S31A S 0.2399(3) 0.0134(2) 0.44887(15) 0.0845(10) Uani 0.792(4) 1 d . . P D 7
S31B S 0.1147(12) 0.0317(8) 0.4583(6) 0.0845(10) Uani 0.208(4) 1 d . . P D 8
C1 C 0.4925(7) 0.2344(5) 0.3342(3) 0.0513(18) Uani 1 1 d . . . . .
C2 C 0.4927(8) 0.1834(5) 0.3910(3) 0.063(2) Uani 1 1 d . . . . .
C3 C 0.6057(9) 0.1251(5) 0.4037(3) 0.067(2) Uani 1 1 d . . . . .
H3 H 0.6043 0.0914 0.4433 0.08 Uiso 1 1 calc R U . . .
C4 C 0.7171(9) 0.1160(5) 0.3605(4) 0.065(2) Uani 1 1 d . . . . .
C5 C 0.7245(8) 0.1614(5) 0.2995(3) 0.061(2) Uani 1 1 d . . . . .
C6 C 0.6078(7) 0.2220(4) 0.2915(3) 0.0510(18) Uani 1 1 d . . . . .
H6 H 0.6087 0.2577 0.2529 0.061 Uiso 1 1 calc R U . . .
C7 C 0.8480(7) 0.1408(5) 0.2444(3) 0.061(2) Uani 1 1 d . . . . .
H7 H 0.9123 0.084 0.257 0.073 Uiso 1 1 calc R U . . .
C8 C 0.9020(6) 0.2226(5) 0.2408(3) 0.0543(18) Uani 1 1 d . . . . .
C9 C 0.9638(7) 0.2401(6) 0.2881(3) 0.064(2) Uani 1 1 d . . . . .
C10 C 1.0099(7) 0.3140(6) 0.2842(4) 0.069(2) Uani 1 1 d . . . . .
H10 H 1.0532 0.323 0.3165 0.083 Uiso 1 1 calc R U . . .
C11 C 0.9953(7) 0.3770(6) 0.2338(3) 0.061(2) Uani 1 1 d . . . . .
C12 C 0.9330(6) 0.3640(5) 0.1857(3) 0.0499(17) Uani 1 1 d . . . . .
C13 C 0.8895(6) 0.2885(5) 0.1904(3) 0.0528(18) Uani 1 1 d . . . . .
H13 H 0.8475 0.2791 0.1575 0.063 Uiso 1 1 calc R U . . .
C14 C 0.9126(6) 0.4344(5) 0.1316(3) 0.0449(16) Uani 1 1 d . . . . .
H14 H 0.9897 0.4553 0.1192 0.054 Uiso 1 1 calc R U . . .
C15 C 0.7977(6) 0.5234(5) 0.1598(3) 0.0437(16) Uani 1 1 d . . . . .
C16 C 0.8133(7) 0.6083(5) 0.1780(3) 0.0501(18) Uani 1 1 d . . . . .
C17 C 0.7102(7) 0.6870(5) 0.2028(3) 0.0534(18) Uani 1 1 d . . . . .
H17 H 0.723 0.7444 0.2144 0.064 Uiso 1 1 calc R U . . .
C18 C 0.5868(7) 0.6837(5) 0.2111(3) 0.0475(17) Uani 1 1 d . . . . .
C19 C 0.5661(6) 0.5996(5) 0.1925(3) 0.0463(17) Uani 1 1 d . . . . .
C20 C 0.6739(6) 0.5227(5) 0.1688(3) 0.0429(16) Uani 1 1 d . . . . .
H20 H 0.6623 0.4647 0.1576 0.051 Uiso 1 1 calc R U . . .
C21 C 0.4324(6) 0.5927(4) 0.2000(3) 0.0437(16) Uani 1 1 d . . . . .
H21 H 0.3717 0.6593 0.2048 0.052 Uiso 1 1 calc R U . . .
C22 C 0.3946(5) 0.5457(4) 0.2622(3) 0.0389(15) Uani 1 1 d . . . . .
C23 C 0.3563(6) 0.5944(5) 0.3247(3) 0.0451(16) Uani 1 1 d . . . . .
C24 C 0.3288(6) 0.5501(5) 0.3833(3) 0.0482(17) Uani 1 1 d . . . . .
H24 H 0.304 0.5848 0.4252 0.058 Uiso 1 1 calc R U . . .
C25 C 0.3379(6) 0.4545(5) 0.3802(3) 0.0483(17) Uani 1 1 d . . . . .
C26 C 0.3695(6) 0.4040(4) 0.3205(3) 0.0405(15) Uani 1 1 d . . . . .
C27 C 0.3983(6) 0.4509(4) 0.2630(3) 0.0432(16) Uani 1 1 d . . . . .
H27 H 0.4221 0.4157 0.2213 0.052 Uiso 1 1 calc R U . . .
C28 C 0.3722(6) 0.3004(4) 0.3183(3) 0.0469(17) Uani 1 1 d . . . . .
H28 H 0.2992 0.2961 0.3546 0.056 Uiso 1 1 calc R U . . .
C29 C 0.8255(7) 0.1126(5) 0.1789(3) 0.0558(18) Uani 1 1 d . . . . .
H29A H 0.7652 0.1687 0.1642 0.067 Uiso 1 1 calc R U . . .
H29B H 0.9072 0.0954 0.1447 0.067 Uiso 1 1 calc R U . . .
C30 C 0.7735(7) 0.0308(5) 0.1821(3) 0.063(2) Uani 1 1 d . . . . .
H30A H 0.695 0.0457 0.2185 0.076 Uiso 1 1 calc R U . . .
H30B H 0.8367 -0.0269 0.193 0.076 Uiso 1 1 calc R U . . .
C31 C 0.8968(6) 0.3941(4) 0.0677(3) 0.0454(16) Uani 1 1 d . . . . .
H31A H 0.8233 0.37 0.0793 0.055 Uiso 1 1 calc R U . . .
H31B H 0.8761 0.4466 0.0377 0.055 Uiso 1 1 calc R U . . .
C32 C 1.0124(6) 0.3144(5) 0.0301(3) 0.0547(18) Uani 1 1 d . . . . .
H32A H 1.0362 0.2632 0.0606 0.066 Uiso 1 1 calc R U . . .
H32B H 1.0848 0.3392 0.0159 0.066 Uiso 1 1 calc R U . . .
C33 C 0.9909(6) 0.2718(5) -0.0314(3) 0.0532(18) Uani 1 1 d . . . . .
H33A H 0.9459 0.3245 -0.0558 0.064 Uiso 1 1 calc R U . . .
H33B H 1.0751 0.238 -0.0613 0.064 Uiso 1 1 calc R U . . .
C34 C 0.9161(7) 0.2040(5) -0.0169(3) 0.0604(19) Uani 1 1 d . . . . .
H34A H 0.8346 0.2356 0.0157 0.072 Uiso 1 1 calc R U . . .
H34B H 0.9646 0.1479 0.0035 0.072 Uiso 1 1 calc R U . . .
C35 C 0.1118(7) -0.1708(5) 0.0791(3) 0.061(2) Uani 1 1 d . . . . .
H35A H 0.1691 -0.2264 0.0959 0.074 Uiso 1 1 calc R U . . .
H35B H 0.0308 -0.148 0.1137 0.074 Uiso 1 1 calc R U . . .
C36 C 0.4232(6) 0.5447(4) 0.1372(3) 0.0441(16) Uani 1 1 d . . . . .
H36A H 0.4564 0.5769 0.0982 0.053 Uiso 1 1 calc R U . . .
H36B H 0.4803 0.4778 0.1328 0.053 Uiso 1 1 calc R U . . .
C37 C 0.2932(6) 0.5441(4) 0.1336(3) 0.0472(16) Uani 1 1 d . . . . .
H37A H 0.2369 0.6106 0.1338 0.057 Uiso 1 1 calc R U . . .
H37B H 0.2565 0.5156 0.1737 0.057 Uiso 1 1 calc R U . . .
C38 C 0.2957(6) 0.4880(5) 0.0711(3) 0.0501(17) Uani 1 1 d . . . . .
H38A H 0.2078 0.5058 0.0648 0.06 Uiso 1 1 calc R U . . .
H38B H 0.3484 0.5077 0.0319 0.06 Uiso 1 1 calc R U . . .
C39 C 0.3455(7) 0.3836(5) 0.0725(3) 0.0588(19) Uani 1 1 d . . . . .
H39A H 0.2867 0.3628 0.1081 0.071 Uiso 1 1 calc R U . . .
H39B H 0.429 0.3661 0.0844 0.071 Uiso 1 1 calc R U . . .
C40 C 0.3623(7) 0.3300(5) 0.0072(3) 0.0535(18) Uani 1 1 d . . . . .
H40A H 0.2893 0.3634 -0.0121 0.064 Uiso 1 1 calc R U . . .
H40B H 0.4403 0.3345 -0.0239 0.064 Uiso 1 1 calc R U . . .
C41 C 0.3720(8) 0.2280(5) 0.0095(3) 0.064(2) Uani 1 1 d . . . . .
H41B H 0.2983 0.2214 0.0433 0.077 Uiso 1 1 calc R U . . .
H41C H 0.4506 0.1919 0.0234 0.077 Uiso 1 1 calc R U . . .
C42 C 0.3746(8) 0.1849(6) -0.0588(3) 0.074(2) Uani 1 1 d . . . . .
H42A H 0.315 0.2333 -0.0798 0.089 Uiso 1 1 calc R U . . .
H42B H 0.4613 0.1715 -0.0879 0.089 Uiso 1 1 calc R U . . .
C43 C 0.3405(7) 0.0968(5) -0.0563(3) 0.062(2) Uani 1 1 d . . . . .
H43A H 0.2625 0.1059 -0.0204 0.074 Uiso 1 1 calc R U . . .
H43B H 0.41 0.0445 -0.0445 0.074 Uiso 1 1 calc R U . . .
C44 C 0.6820(7) -0.0675(5) 0.1199(3) 0.064(2) Uani 1 1 d . . . . .
H44A H 0.7369 -0.1246 0.1366 0.076 Uiso 1 1 calc R U . . .
H44B H 0.599 -0.0458 0.1531 0.076 Uiso 1 1 calc R U . . .
C45 C 0.7425(7) 0.0097(5) 0.1170(3) 0.061(2) Uani 1 1 d . . . . .
H45A H 0.6842 0.069 0.1045 0.073 Uiso 1 1 calc R U . . .
H45B H 0.8223 -0.0092 0.0813 0.073 Uiso 1 1 calc R U . . .
C46 C 0.3532(6) 0.2653(4) 0.2520(3) 0.0466(16) Uani 1 1 d . . . . .
H46A H 0.2793 0.3132 0.2402 0.056 Uiso 1 1 calc R U . . .
H46B H 0.4296 0.2605 0.2159 0.056 Uiso 1 1 calc R U . . .
C47 C 0.3315(7) 0.1710(5) 0.2555(3) 0.0549(18) Uani 1 1 d . . . . .
H47A H 0.2564 0.1751 0.2923 0.066 Uiso 1 1 calc R U . . .
H47B H 0.4065 0.1225 0.2658 0.066 Uiso 1 1 calc R U . . .
C48 C 0.3094(8) 0.1393(5) 0.1900(3) 0.0597(19) Uani 1 1 d . . . . .
H48A H 0.2416 0.1918 0.177 0.072 Uiso 1 1 calc R U . . .
H48B H 0.3885 0.1284 0.1545 0.072 Uiso 1 1 calc R U . . .
C49 C 0.2717(7) 0.0496(5) 0.1934(3) 0.0582(19) Uani 1 1 d . . . . .
H49A H 0.34 -0.0033 0.2056 0.07 Uiso 1 1 calc R U . . .
H49B H 0.193 0.0601 0.229 0.07 Uiso 1 1 calc R U . . .
C50 C 0.2493(8) 0.0210(5) 0.1291(3) 0.065(2) Uani 1 1 d . . . . .
H50A H 0.3308 0.0033 0.0947 0.078 Uiso 1 1 calc R U . . .
H50B H 0.1884 0.0764 0.1141 0.078 Uiso 1 1 calc R U . . .
C51 C 0.1969(7) -0.0627(5) 0.1348(3) 0.0602(19) Uani 1 1 d . . . . .
H51A H 0.2582 -0.1181 0.1495 0.072 Uiso 1 1 calc R U . . .
H51B H 0.116 -0.0451 0.1696 0.072 Uiso 1 1 calc R U . . .
C52 C 0.1728(8) -0.0918(5) 0.0707(4) 0.068(2) Uani 1 1 d . . . . .
H52A H 0.2547 -0.1141 0.0367 0.082 Uiso 1 1 calc R U . . .
H52B H 0.116 -0.0354 0.0542 0.082 Uiso 1 1 calc R U . . .
C101 C 0.6756(7) 0.4694(6) 0.3327(3) 0.071(2) Uani 1 1 d . . . . .
C102 C 0.6409(9) 0.3542(6) 0.4335(4) 0.086(3) Uani 1 1 d . . . . .
C401 C 0.3799(11) 0.2621(7) 0.6157(5) 0.113(3) Uani 1 1 d . . . . .
C402 C 0.4004(12) 0.0957(7) 0.6730(4) 0.109(3) Uani 1 1 d . . . . .
O41 O 0.3646(10) 0.1186(6) 0.5516(3) 0.150(3) Uani 1 1 d . . . . .
O1 O 0.3750(6) 0.1894(4) 0.4323(3) 0.0876(18) Uani 1 1 d . . . . .
H1 H 0.3812 0.1849 0.4721 0.131 Uiso 1 1 calc R U . . .
O2 O 0.8317(5) 0.0593(4) 0.3726(3) 0.0840(17) Uani 1 1 d . . . . .
H2 H 0.8855 0.0882 0.3635 0.126 Uiso 1 1 calc R U . . .
O3 O 0.9806(5) 0.1827(4) 0.3405(2) 0.0787(16) Uani 1 1 d . . . . .
H3A H 0.9971 0.1257 0.3273 0.118 Uiso 1 1 calc R U . . .
O4 O 1.0431(5) 0.4518(4) 0.2360(2) 0.0709(15) Uani 1 1 d . . . . .
H4 H 1.0257 0.4879 0.2053 0.106 Uiso 1 1 calc R U . . .
O5 O 0.9354(4) 0.6091(4) 0.1717(2) 0.0631(13) Uani 1 1 d . . . . .
H5 H 0.9335 0.6603 0.1894 0.095 Uiso 1 1 calc R U . . .
O6 O 0.4880(4) 0.7668(3) 0.2344(2) 0.0619(13) Uani 1 1 d . . . . .
H6A H 0.4217 0.7537 0.2522 0.093 Uiso 1 1 calc R U . . .
O7 O 0.3448(5) 0.6888(3) 0.3276(2) 0.0599(13) Uani 1 1 d . . . . .
H7A H 0.3065 0.7127 0.3664 0.09 Uiso 1 1 calc R U . . .
O8 O 0.3131(5) 0.4084(3) 0.4375(2) 0.0588(13) Uani 1 1 d . . . . .
H8 H 0.2998 0.4453 0.4709 0.088 Uiso 1 1 calc R U . . .
O101 O 0.7248(5) 0.4920(4) 0.4485(3) 0.0742(17) Uani 1 1 d . . . . .
O501 O 0.2196(7) 0.7685(5) 0.4449(3) 0.113(2) Uani 1 1 d . . . . .
C301 C 0.1172(13) 0.1220(8) 0.4712(5) 0.130(3) Uani 1 1 d . . . . .
C302 C 0.2086(13) -0.0161(8) 0.3746(6) 0.130(3) Uani 1 1 d . . . . .
O301 O 0.1909(8) -0.0551(5) 0.4958(3) 0.128(3) Uani 1 1 d . . . . .
C201 C 0.0390(15) 0.6595(10) 0.3198(10) 0.190(7) Uani 1 1 d . . . . .
C202 C 0.0131(17) 0.8427(10) 0.3181(9) 0.202(8) Uani 1 1 d . . . . .
O201 O -0.0689(6) 0.7627(5) 0.2344(4) 0.115(2) Uani 1 1 d . . . . .

loop_
_atom_site_aniso_label
_atom_site_aniso_U_11
_atom_site_aniso_U_22
_atom_site_aniso_U_33
_atom_site_aniso_U_23
_atom_site_aniso_U_13
_atom_site_aniso_U_12
S41A 0.126(3) 0.086(2) 0.0664(18) 0.0199(15) -0.014(2) -0.025(2)
S41B 0.126(3) 0.086(2) 0.0664(18) 0.0199(15) -0.014(2) -0.025(2)
S11A 0.061(3) 0.0858(18) 0.0362(13) -0.0020(10) -0.0143(11) -0.0243(15)
S11B 0.062(17) 0.081(12) 0.052(11) 0.008(9) -0.045(10) -0.012(9)
S21A 0.087(5) 0.094(3) 0.103(3) -0.023(3) -0.038(3) -0.028(3)
S21B 0.047(6) 0.070(4) 0.092(5) -0.018(3) -0.006(4) -0.016(4)
S31A 0.098(2) 0.0759(19) 0.0834(19) 0.0177(15) -0.0349(17) -0.0248(17)
S31B 0.098(2) 0.0759(19) 0.0834(19) 0.0177(15) -0.0349(17) -0.0248(17)
C1 0.071(5) 0.065(5) 0.024(3) 0.009(3) -0.005(4) -0.036(4)
C2 0.085(6) 0.064(5) 0.041(4) 0.014(4) -0.008(4) -0.032(5)
C3 0.109(7) 0.061(5) 0.035(4) 0.022(4) -0.022(5) -0.032(5)
C4 0.094(6) 0.057(5) 0.046(5) 0.021(4) -0.032(5) -0.019(4)
C5 0.090(6) 0.056(5) 0.046(4) 0.020(4) -0.029(4) -0.031(4)
C6 0.083(5) 0.043(4) 0.040(4) 0.019(3) -0.029(4) -0.028(4)
C7 0.072(5) 0.062(5) 0.042(4) 0.021(3) -0.023(4) -0.004(4)
C8 0.058(4) 0.057(5) 0.049(4) 0.015(4) -0.018(4) -0.016(4)
C9 0.058(5) 0.085(6) 0.051(5) 0.023(4) -0.028(4) -0.017(4)
C10 0.064(5) 0.099(7) 0.056(5) 0.012(5) -0.030(4) -0.031(5)
C11 0.056(5) 0.075(5) 0.052(5) 0.007(4) -0.025(4) -0.013(4)
C12 0.044(4) 0.062(5) 0.046(4) 0.004(3) -0.014(3) -0.018(4)
C13 0.054(4) 0.058(5) 0.047(4) 0.012(4) -0.020(3) -0.013(4)
C14 0.046(4) 0.062(4) 0.034(4) 0.008(3) -0.015(3) -0.024(3)
C15 0.056(4) 0.054(4) 0.032(3) 0.011(3) -0.016(3) -0.029(4)
C16 0.063(5) 0.062(5) 0.045(4) 0.016(4) -0.026(4) -0.040(4)
C17 0.074(5) 0.058(5) 0.042(4) 0.007(3) -0.019(4) -0.036(4)
C18 0.064(5) 0.050(5) 0.037(4) 0.011(3) -0.016(3) -0.029(4)
C19 0.066(5) 0.046(4) 0.037(4) 0.011(3) -0.020(3) -0.025(4)
C20 0.056(5) 0.049(4) 0.035(4) 0.012(3) -0.018(3) -0.028(4)
C21 0.051(4) 0.044(4) 0.040(4) 0.008(3) -0.014(3) -0.019(3)
C22 0.043(4) 0.042(4) 0.039(4) 0.002(3) -0.016(3) -0.020(3)
C23 0.050(4) 0.048(4) 0.047(4) 0.007(3) -0.017(3) -0.024(3)
C24 0.057(4) 0.055(5) 0.038(4) 0.001(3) -0.012(3) -0.025(3)
C25 0.057(4) 0.065(5) 0.033(4) 0.009(4) -0.014(3) -0.033(4)
C26 0.051(4) 0.046(4) 0.028(4) 0.007(3) -0.008(3) -0.022(3)
C27 0.047(4) 0.048(4) 0.038(4) -0.002(3) -0.015(3) -0.016(3)
C28 0.055(4) 0.051(4) 0.038(4) 0.018(3) -0.011(3) -0.021(3)
C29 0.062(4) 0.049(4) 0.050(4) 0.015(3) -0.010(3) -0.012(4)
C30 0.081(5) 0.047(4) 0.050(4) 0.010(3) -0.021(4) -0.001(4)
C31 0.050(4) 0.049(4) 0.042(4) 0.005(3) -0.014(3) -0.019(3)
C32 0.044(4) 0.066(5) 0.056(4) 0.008(4) -0.012(3) -0.022(4)
C33 0.049(4) 0.064(5) 0.043(4) 0.003(3) -0.008(3) -0.015(4)
C34 0.076(5) 0.060(5) 0.043(4) -0.009(3) -0.011(4) -0.021(4)
C35 0.084(5) 0.055(5) 0.040(4) 0.006(3) -0.012(4) -0.020(4)
C36 0.060(4) 0.040(4) 0.040(4) 0.010(3) -0.019(3) -0.021(3)
C37 0.053(4) 0.039(4) 0.051(4) 0.010(3) -0.020(3) -0.011(3)
C38 0.064(4) 0.053(4) 0.044(4) 0.010(3) -0.023(3) -0.026(4)
C39 0.080(5) 0.064(5) 0.049(4) 0.016(4) -0.031(4) -0.037(4)
C40 0.065(4) 0.059(5) 0.042(4) 0.002(3) -0.018(3) -0.025(4)
C41 0.081(5) 0.059(5) 0.055(5) 0.009(4) -0.016(4) -0.025(4)
C42 0.104(6) 0.084(6) 0.043(4) 0.003(4) -0.021(4) -0.039(5)
C43 0.084(5) 0.049(4) 0.043(4) 0.008(3) -0.015(4) -0.008(4)
C44 0.088(5) 0.052(5) 0.040(4) 0.001(3) -0.009(4) -0.013(4)
C45 0.075(5) 0.046(4) 0.050(4) 0.007(3) -0.008(4) -0.010(4)
C46 0.056(4) 0.047(4) 0.039(4) 0.003(3) -0.016(3) -0.017(3)
C47 0.084(5) 0.045(4) 0.038(4) 0.001(3) -0.016(4) -0.023(4)
C48 0.097(6) 0.044(4) 0.042(4) 0.006(3) -0.016(4) -0.028(4)
C49 0.091(5) 0.048(4) 0.038(4) 0.000(3) -0.013(4) -0.028(4)
C50 0.108(6) 0.049(4) 0.046(4) 0.006(3) -0.020(4) -0.036(4)
C51 0.093(5) 0.045(4) 0.043(4) -0.005(3) -0.019(4) -0.020(4)
C52 0.096(6) 0.053(5) 0.060(5) 0.001(4) -0.017(4) -0.031(4)
C101 0.069(5) 0.103(6) 0.036(4) 0.006(4) -0.018(4) -0.020(4)
C102 0.129(7) 0.080(6) 0.076(6) 0.016(5) -0.046(5) -0.058(6)
C401 0.162(10) 0.077(6) 0.108(8) 0.027(6) -0.059(7) -0.029(6)
C402 0.189(11) 0.073(6) 0.071(6) 0.022(5) -0.042(6) -0.043(7)
O41 0.294(11) 0.155(7) 0.073(4) 0.034(4) -0.089(6) -0.142(7)
O1 0.124(5) 0.088(4) 0.049(3) 0.028(3) -0.006(3) -0.045(4)
O2 0.098(4) 0.081(4) 0.072(4) 0.037(3) -0.032(3) -0.021(3)
O3 0.091(4) 0.092(4) 0.054(3) 0.023(3) -0.042(3) -0.015(4)
O4 0.074(3) 0.094(4) 0.066(3) 0.010(3) -0.036(3) -0.042(3)
O5 0.072(3) 0.074(4) 0.061(3) 0.005(3) -0.020(3) -0.045(3)
O6 0.068(3) 0.042(3) 0.075(3) -0.002(2) -0.014(3) -0.019(3)
O7 0.089(4) 0.053(3) 0.045(3) 0.002(2) -0.013(3) -0.035(3)
O8 0.084(3) 0.071(3) 0.032(2) 0.006(2) -0.013(3) -0.041(3)
O101 0.108(5) 0.096(4) 0.040(3) 0.011(3) -0.028(3) -0.055(4)
O501 0.152(6) 0.097(5) 0.077(4) -0.009(3) -0.023(4) -0.025(4)
C301 0.195(9) 0.089(5) 0.102(5) 0.011(4) -0.047(6) -0.030(5)
C302 0.195(9) 0.089(5) 0.102(5) 0.011(4) -0.047(6) -0.030(5)
O301 0.217(8) 0.102(5) 0.109(5) 0.073(4) -0.086(5) -0.081(5)
C201 0.179(13) 0.111(10) 0.31(2) 0.000(13) -0.158(14) -0.018(10)
C202 0.249(17) 0.135(11) 0.29(2) -0.022(12) -0.194(16) -0.064(11)
O201 0.121(5) 0.121(6) 0.127(6) -0.036(4) -0.043(4) -0.062(4)

loop_
_atom_type_symbol
_atom_type_description
_atom_type_scat_dispersion_real
_atom_type_scat_dispersion_imag
_atom_type_scat_source
C C 0.0033 0.0016 'International Tables Vol C Tables 4.2.6.8 and 6.1.1.4'
H H 0 0 'International Tables Vol C Tables 4.2.6.8 and 6.1.1.4'
O O 0.0106 0.006 'International Tables Vol C Tables 4.2.6.8 and 6.1.1.4'
S S 0.1246 0.1234 'International Tables Vol C Tables 4.2.6.8 and 6.1.1.4'

loop_
_geom_angle_atom_site_label_1
_geom_angle_atom_site_label_2
_geom_angle_atom_site_label_3
_geom_angle
_geom_angle_site_symmetry_1
_geom_angle_site_symmetry_3
O41 S41A C401 115.3(10) . .
O41 S41A C402 118.0(11) . .
C401 S41A C402 99.1(10) . .
O41 S41B C401 106.4(5) . .
O41 S41B C402 107.3(5) . .
C401 S41B C402 100.0(5) . .
O101 S11A C102 104.1(4) . .
O101 S11A C101 105.9(4) . .
C102 S11A C101 98.3(4) . .
O101 S11B C101 131.2(14) . .
O101 S11B C102 111.7(14) . .
C101 S11B C102 89.4(8) . .
C201 S21A O201 107.8(7) . .
C201 S21A C202 107.6(9) . .
O201 S21A C202 101.3(6) . .
O201 S21B C202 120.6(9) . .
O201 S21B C201 114.6(8) . .
C202 S21B C201 101.0(8) . .
O301 S31A C302 101.1(5) . .
O301 S31A C301 102.9(5) . .
C302 S31A C301 99.1(6) . .
C301 S31B O301 118.8(9) . .
C301 S31B C302 111.2(9) . .
O301 S31B C302 95.1(7) . .
C6 C1 C2 116.7(7) . .
C6 C1 C28 120.2(5) . .
C2 C1 C28 123.2(6) . .
C3 C2 C1 120.9(7) . .
C3 C2 O1 121.8(7) . .
C1 C2 O1 117.2(7) . .
C4 C3 C2 120.2(7) . .
C3 C4 O2 121.3(7) . .
C3 C4 C5 122.4(8) . .
O2 C4 C5 116.3(8) . .
C6 C5 C4 114.1(7) . .
C6 C5 C7 122.3(6) . .
C4 C5 C7 123.5(7) . .
C1 C6 C5 125.6(6) . .
C8 C7 C29 114.5(5) . .
C8 C7 C5 111.5(6) . .
C29 C7 C5 109.6(6) . .
C9 C8 C13 115.3(7) . .
C9 C8 C7 122.5(6) . .
C13 C8 C7 122.2(6) . .
C10 C9 O3 117.1(7) . .
C10 C9 C8 121.4(7) . .
O3 C9 C8 121.5(7) . .
C9 C10 C11 121.2(7) . .
O4 C11 C10 116.2(6) . .
O4 C11 C12 123.9(6) . .
C10 C11 C12 119.9(7) . .
C13 C12 C11 117.4(6) . .
C13 C12 C14 122.3(6) . .
C11 C12 C14 120.3(6) . .
C12 C13 C8 124.7(6) . .
C12 C14 C31 114.9(5) . .
C12 C14 C15 109.8(5) . .
C31 C14 C15 110.0(5) . .
C20 C15 C16 116.8(6) . .
C20 C15 C14 121.5(6) . .
C16 C15 C14 121.7(6) . .
C17 C16 O5 121.3(6) . .
C17 C16 C15 121.1(6) . .
O5 C16 C15 117.6(7) . .
C16 C17 C18 120.5(6) . .
O6 C18 C17 117.0(6) . .
O6 C18 C19 122.4(6) . .
C17 C18 C19 120.5(6) . .
C20 C19 C18 115.9(6) . .
C20 C19 C21 121.5(6) . .
C18 C19 C21 122.5(6) . .
C19 C20 C15 125.1(6) . .
C22 C21 C36 113.4(5) . .
C22 C21 C19 110.6(5) . .
C36 C21 C19 110.9(5) . .
C23 C22 C27 115.2(5) . .
C23 C22 C21 121.3(5) . .
C27 C22 C21 123.5(5) . .
O7 C23 C24 119.4(6) . .
O7 C23 C22 118.5(5) . .
C24 C23 C22 122.1(6) . .
C23 C24 C25 119.4(6) . .
C26 C25 O8 118.1(6) . .
C26 C25 C24 121.2(5) . .
O8 C25 C24 120.7(5) . .
C25 C26 C27 117.3(6) . .
C25 C26 C28 120.2(5) . .
C27 C26 C28 122.5(5) . .
C26 C27 C22 124.7(6) . .
C1 C28 C26 111.2(5) . .
C1 C28 C46 110.5(5) . .
C26 C28 C46 114.3(5) . .
C30 C29 C7 114.7(5) . .
C29 C30 C45 113.1(6) . .
C32 C31 C14 114.9(5) . .
C31 C32 C33 113.6(5) . .
C34 C33 C32 114.9(5) . .
C33 C34 C35 112.5(6) . 2_655
C34 C35 C52 116.0(6) 2_655 .
C37 C36 C21 117.0(5) . .
C36 C37 C38 112.9(5) . .
C39 C38 C37 115.2(5) . .
C38 C39 C40 114.3(5) . .
C41 C40 C39 117.5(6) . .
C40 C41 C42 112.1(6) . .
C43 C42 C41 115.3(6) . .
C42 C43 C44 114.2(6) . 2_655
C43 C44 C45 116.8(6) 2_655 .
C44 C45 C30 114.4(6) . .
C47 C46 C28 113.3(5) . .
C46 C47 C48 112.3(5) . .
C49 C48 C47 114.4(5) . .
C50 C49 C48 113.3(5) . .
C49 C50 C51 113.2(5) . .
C52 C51 C50 113.9(6) . .
C51 C52 C35 112.6(6) . .

loop_
_geom_bond_atom_site_label_1
_geom_bond_atom_site_label_2
_geom_bond_distance
_geom_bond_site_symmetry_2
S41A O41 1.293(15) .
S41A C401 1.764(19) .
S41A C402 1.764(17) .
S41B O41 1.496(8) .
S41B C401 1.740(11) .
S41B C402 1.766(9) .
S11A O101 1.474(6) .
S11A C102 1.771(9) .
S11A C101 1.809(7) .
S11B O101 1.021(16) .
S11B C101 1.840(16) .
S11B C102 2.01(2) .
S21A C201 1.548(19) .
S21A O201 1.648(9) .
S21A C202 1.719(14) .
S21B O201 1.315(9) .
S21B C202 1.676(14) .
S21B C201 1.743(16) .
S31A O301 1.537(6) .
S31A C302 1.744(12) .
S31A C301 1.747(12) .
S31B C301 1.379(15) .
S31B O301 1.606(12) .
S31B C302 1.826(16) .
C1 C6 1.360(9) .
C1 C2 1.386(9) .
C1 C28 1.512(9) .
C2 C3 1.383(10) .
C2 O1 1.389(9) .
C3 C4 1.340(10) .
C4 O2 1.386(9) .
C4 C5 1.415(10) .
C5 C6 1.393(10) .
C5 C7 1.537(10) .
C7 C8 1.518(10) .
C7 C29 1.522(9) .
C8 C9 1.401(10) .
C8 C13 1.416(9) .
C9 C10 1.351(10) .
C9 O3 1.375(8) .
C10 C11 1.392(10) .
C11 O4 1.387(9) .
C11 C12 1.396(9) .
C12 C13 1.354(9) .
C12 C14 1.523(9) .
C14 C31 1.527(8) .
C14 C15 1.538(9) .
C15 C20 1.382(8) .
C15 C16 1.394(9) .
C16 C17 1.367(10) .
C16 O5 1.371(8) .
C17 C18 1.393(9) .
C18 O6 1.379(8) .
C18 C19 1.415(9) .
C19 C20 1.376(9) .
C19 C21 1.531(9) .
C21 C22 1.493(8) .
C21 C36 1.529(8) .
C22 C23 1.393(8) .
C22 C27 1.393(8) .
C23 O7 1.364(7) .
C23 C24 1.388(9) .
C24 C25 1.389(9) .
C25 C26 1.364(8) .
C25 O8 1.374(7) .
C26 C27 1.391(8) .
C26 C28 1.527(8) .
C28 C46 1.558(8) .
C29 C30 1.504(10) .
C30 C45 1.526(9) .
C31 C32 1.516(9) .
C32 C33 1.528(9) .
C33 C34 1.497(9) .
C34 C35 1.516(9) 2_655
C35 C34 1.516(9) 2_655
C35 C52 1.529(10) .
C36 C37 1.502(8) .
C37 C38 1.535(9) .
C38 C39 1.470(9) .
C39 C40 1.518(9) .
C40 C41 1.481(9) .
C41 C42 1.548(9) .
C42 C43 1.472(10) .
C43 C44 1.491(9) 2_655
C44 C43 1.491(9) 2_655
C44 C45 1.507(10) .
C46 C47 1.492(9) .
C47 C48 1.540(9) .
C48 C49 1.517(9) .
C49 C50 1.500(9) .
C50 C51 1.531(9) .
C51 C52 1.508(9) .
